data_4325457
loop_
_publ_author_name
'K. Geetharani'
'Shubhankar Kumar Bose'
'Satyanarayan Sahoo'
'Babu Varghese'
'Shaikh M. Mobin'
'Sundargopal Ghosh'

_publ_section_title
;
 Cluster Expansion Reactions of Group 6 and 8 Metallaboranes Using
 Transition Metal Carbonyl Compounds of Groups 7-9
;
_journal_name_full 'Inorganic Chemistry'
_journal_page_first 5824
_journal_page_last 5832
_journal_paper_doi 10.1021/ic200802c
_journal_volume 50
_journal_year 2011
_chemical_formula_sum 'C22 H37 B3 O2 Ru2'
_chemical_formula_weight 568.09
_chemical_name_systematic
; 
 ? 
;
_space_group_IT_number 14
_symmetry_cell_setting monoclinic
_symmetry_space_group_name_Hall '-P 2ybc'
_symmetry_space_group_name_H-M 'P 1 21/c 1'
_atom_sites_solution_hydrogens geom
_atom_sites_solution_primary direct
_atom_sites_solution_secondary difmap
_audit_creation_method SHELXL-97
_cell_angle_alpha 90.00
_cell_angle_beta 116.469(6)
_cell_angle_gamma 90.00
_cell_formula_units_Z 4
_cell_length_a 8.3363(4)
_cell_length_b 36.354(2)
_cell_length_c 9.1085(4)
_cell_measurement_temperature 150(2)
_cell_volume 2471.0(2)
_computing_cell_refinement 'CrysAlis RED, Oxford Diffraction Ltd.,'
_computing_data_collection 'CrysAlis CCD, Oxford Diffraction Ltd.,'
_computing_data_reduction 'CrysAlis RED, Oxford Diffraction Ltd.,'
_computing_molecular_graphics Ortep3
_computing_publication_material Shelx97
_computing_structure_refinement 'SHELXL-97 (Sheldrick, 1997)'
_computing_structure_solution 'SHELXS-97 (Sheldrick, 1997)'
_diffrn_ambient_temperature 150(2)
_diffrn_detector_area_resol_mean 15.9948
_diffrn_measured_fraction_theta_full 0.997
_diffrn_measured_fraction_theta_max 0.997
_diffrn_measurement_device_type 'OXFORD DIFFRACTION XCALIBUR-S'
_diffrn_measurement_method \w/q-scan
_diffrn_radiation_monochromator graphite
_diffrn_radiation_source 'Enhance (Mo) X-ray Source'
_diffrn_radiation_type MoK\a
_diffrn_radiation_wavelength 0.71073
_diffrn_reflns_av_R_equivalents 0.0447
_diffrn_reflns_av_sigmaI/netI 0.0414
_diffrn_reflns_limit_h_max 9
_diffrn_reflns_limit_h_min -9
_diffrn_reflns_limit_k_max 43
_diffrn_reflns_limit_k_min -38
_diffrn_reflns_limit_l_max 9
_diffrn_reflns_limit_l_min -10
_diffrn_reflns_number 16928
_diffrn_reflns_theta_full 25.00
_diffrn_reflns_theta_max 25.00
_diffrn_reflns_theta_min 3.36
_exptl_absorpt_coefficient_mu 1.237
_exptl_absorpt_correction_T_max 0.7640
_exptl_absorpt_correction_T_min 0.6857
_exptl_absorpt_correction_type multi-scan
_exptl_absorpt_process_details
;
CrysAlis RED, Oxford Diffraction Ltd.,
Version 1.171.31.7 (release 18-10-2006 CrysAlis171 .NET)
(compiled Oct 18 2006,16:28:17)
empirical absorption correction using spherical harmonics,
 implemented in SCALE3 ABSPACK scaling algorithm.
;
_exptl_crystal_colour golden-yellow
_exptl_crystal_density_diffrn 1.527
_exptl_crystal_description block
_exptl_crystal_F_000 1152
_exptl_crystal_size_max 0.33
_exptl_crystal_size_mid 0.28
_exptl_crystal_size_min 0.23
_refine_diff_density_max 1.080
_refine_diff_density_min -1.892
_refine_diff_density_rms 0.141
_refine_ls_extinction_method none
_refine_ls_goodness_of_fit_ref 1.350
_refine_ls_hydrogen_treatment mixed
_refine_ls_matrix_type full
_refine_ls_number_parameters 296
_refine_ls_number_reflns 4335
_refine_ls_number_restraints 0
_refine_ls_restrained_S_all 1.350
_refine_ls_R_factor_all 0.0779
_refine_ls_R_factor_gt 0.0675
_refine_ls_shift/su_max 0.000
_refine_ls_shift/su_mean 0.000
_refine_ls_structure_factor_coef Fsqd
_refine_ls_weighting_details 'calc w=1/[\s^2^(Fo^2^)+(0.0000P)^2^+18.6141P] where P=(Fo^2^+2Fc^2^)/3'
_refine_ls_weighting_scheme calc
_refine_ls_wR_factor_gt 0.1057
_refine_ls_wR_factor_ref 0.1083
_reflns_number_gt 3869
_reflns_number_total 4335
_reflns_threshold_expression >2sigma(I)
_cod_data_source_file ic200802c_si_001_5.cif
_cod_data_source_block new3
_cod_original_cell_volume 2471.1(2)
_cod_original_sg_symbol_H-M 'P 21/c'
_cod_database_code 4325457

loop_
_symmetry_equiv_pos_as_xyz
'x, y, z'
'-x, y+1/2, -z+1/2'
'-x, -y, -z'
'x, -y-1/2, z-1/2'

loop_
_atom_site_label
_atom_site_type_symbol
_atom_site_fract_x
_atom_site_fract_y
_atom_site_fract_z
_atom_site_U_iso_or_equiv
_atom_site_adp_type
_atom_site_occupancy
_atom_site_symmetry_multiplicity
_atom_site_calc_flag
_atom_site_refinement_flags
Ru1 Ru 0.77191(7) 0.082518(14) 0.70878(7) 0.01522(15) Uani 1 1 d .
Ru2 Ru 0.77721(7) 0.163112(14) 0.68657(7) 0.01505(15) Uani 1 1 d .
B1 B 0.6093(13) 0.1627(3) 0.8289(11) 0.033(2) Uani 1 1 d .
B2 B 0.4655(11) 0.0891(3) 0.5723(12) 0.030(2) Uani 1 1 d .
O1 O 0.6958(9) 0.06244(17) 0.3647(7) 0.0485(17) Uani 1 1 d .
O2 O 1.0546(9) 0.17894(19) 1.0289(7) 0.059(2) Uani 1 1 d .
C1 C 0.7195(10) 0.0728(2) 0.4926(9) 0.0256(17) Uani 1 1 d .
C2 C 0.9462(11) 0.1709(2) 0.8996(11) 0.036(2) Uani 1 1 d .
B3 B 0.5926(11) 0.1251(2) 0.7015(10) 0.0237(18) Uani 1 1 d .
C4 C 0.6591(9) 0.17291(19) 0.4113(8) 0.0188(15) Uani 1 1 d .
C5 C 0.8492(9) 0.1784(2) 0.4841(9) 0.0209(15) Uani 1 1 d .
C6 C 0.8910(10) 0.2080(2) 0.5957(9) 0.0274(18) Uani 1 1 d .
C7 C 0.7283(12) 0.2202(2) 0.5972(9) 0.0302(19) Uani 1 1 d .
C8 C 0.5861(10) 0.1985(2) 0.4798(9) 0.0282(18) Uani 1 1 d .
C9 C 0.9774(12) 0.1590(3) 0.4361(12) 0.045(2) Uani 1 1 d .
H9A H 0.9731 0.1703 0.3368 0.068 Uiso 1 1 calc R
H9B H 0.9438 0.1330 0.4149 0.068 Uiso 1 1 calc R
H9C H 1.0992 0.1610 0.5253 0.068 Uiso 1 1 calc R
C10 C 1.0721(13) 0.2256(3) 0.6888(12) 0.058(3) Uani 1 1 d .
H10A H 1.1659 0.2072 0.7108 0.088 Uiso 1 1 calc R
H10B H 1.0824 0.2354 0.7929 0.088 Uiso 1 1 calc R
H10C H 1.0859 0.2457 0.6235 0.088 Uiso 1 1 calc R
C11 C 0.7058(17) 0.2533(2) 0.6859(13) 0.065(3) Uani 1 1 d .
H11A H 0.8168 0.2575 0.7862 0.097 Uiso 1 1 calc R
H11B H 0.6072 0.2489 0.7146 0.097 Uiso 1 1 calc R
H11C H 0.6788 0.2749 0.6148 0.097 Uiso 1 1 calc R
C12 C 0.3902(13) 0.2043(3) 0.4267(13) 0.063(3) Uani 1 1 d .
H12A H 0.3405 0.2199 0.3286 0.095 Uiso 1 1 calc R
H12B H 0.3733 0.2164 0.5150 0.095 Uiso 1 1 calc R
H12C H 0.3287 0.1805 0.4018 0.095 Uiso 1 1 calc R
C13 C 0.5535(12) 0.1486(2) 0.2661(10) 0.041(2) Uani 1 1 d .
H13A H 0.4584 0.1362 0.2825 0.061 Uiso 1 1 calc R
H13B H 0.6332 0.1302 0.2550 0.061 Uiso 1 1 calc R
H13C H 0.5000 0.1636 0.1665 0.061 Uiso 1 1 calc R
C14 C 0.9101(10) 0.0711(2) 0.9827(9) 0.0255(17) Uani 1 1 d .
C15 C 1.0373(9) 0.0660(2) 0.9172(9) 0.0229(16) Uani 1 1 d .
C16 C 0.9777(11) 0.0378(2) 0.8014(10) 0.0312(19) Uani 1 1 d .
C17 C 0.8120(12) 0.0246(2) 0.7871(10) 0.039(2) Uani 1 1 d .
C18 C 0.7713(11) 0.0448(3) 0.9013(12) 0.047(3) Uani 1 1 d .
C19 C 0.9391(16) 0.0948(3) 1.1272(11) 0.065(3) Uani 1 1 d .
H19A H 0.8254 0.1063 1.1094 0.097 Uiso 1 1 calc R
H19B H 1.0270 0.1140 1.1402 0.097 Uiso 1 1 calc R
H19C H 0.9837 0.0796 1.2265 0.097 Uiso 1 1 calc R
C20 C 1.2139(11) 0.0860(3) 0.9757(12) 0.048(2) Uani 1 1 d .
H20A H 1.3044 0.0736 1.0726 0.072 Uiso 1 1 calc R
H20B H 1.1998 0.1114 1.0041 0.072 Uiso 1 1 calc R
H20C H 1.2523 0.0861 0.8884 0.072 Uiso 1 1 calc R
C21 C 1.0768(16) 0.0227(3) 0.7109(13) 0.069(4) Uani 1 1 d .
H21A H 1.1592 0.0414 0.7067 0.104 Uiso 1 1 calc R
H21B H 0.9907 0.0160 0.5991 0.104 Uiso 1 1 calc R
H21C H 1.1449 0.0009 0.7681 0.104 Uiso 1 1 calc R
C22 C 0.7123(17) -0.0084(3) 0.6923(16) 0.099(6) Uani 1 1 d .
H22A H 0.7098 -0.0082 0.5837 0.149 Uiso 1 1 calc R
H22B H 0.5894 -0.0078 0.6800 0.149 Uiso 1 1 calc R
H22C H 0.7724 -0.0308 0.7510 0.149 Uiso 1 1 calc R
C23 C 0.6166(14) 0.0381(4) 0.9421(18) 0.110(7) Uani 1 1 d .
H23A H 0.6420 0.0164 1.0129 0.166 Uiso 1 1 calc R
H23B H 0.5069 0.0339 0.8406 0.166 Uiso 1 1 calc R
H23C H 0.6007 0.0596 0.9991 0.166 Uiso 1 1 calc R
H111 H 0.490(9) 0.1807(18) 0.782(8) 0.014(17) Uiso 1 1 d .
H222 H 0.714(15) 0.164(3) 0.986(14) 0.09(4) Uiso 1 1 d .
H333 H 0.408(8) 0.0872(18) 0.439(8) 0.012(16) Uiso 1 1 d .
H444 H 0.378(10) 0.074(2) 0.630(10) 0.04(2) Uiso 1 1 d .
H3A H 0.554(11) 0.129(2) 0.813(11) 0.05(3) Uiso 1 1 d .
H3B H 0.437(10) 0.120(2) 0.591(9) 0.03(2) Uiso 1 1 d .

loop_
_atom_site_aniso_label
_atom_site_aniso_U_11
_atom_site_aniso_U_22
_atom_site_aniso_U_33
_atom_site_aniso_U_23
_atom_site_aniso_U_13
_atom_site_aniso_U_12
Ru1 0.0146(3) 0.0170(3) 0.0146(3) 0.0015(2) 0.0069(2) -0.0004(2)
Ru2 0.0160(3) 0.0160(3) 0.0129(3) -0.0013(2) 0.0061(2) 0.0003(2)
B1 0.030(5) 0.045(6) 0.015(4) 0.006(4) 0.002(4) 0.015(4)
B2 0.019(4) 0.027(5) 0.036(6) 0.004(4) 0.005(4) -0.004(4)
O1 0.075(5) 0.044(4) 0.028(4) -0.003(3) 0.025(3) 0.011(3)
O2 0.065(5) 0.052(4) 0.025(4) -0.004(3) -0.012(3) -0.014(3)
C1 0.033(4) 0.022(4) 0.021(4) 0.001(3) 0.011(3) 0.004(3)
C2 0.039(5) 0.021(4) 0.044(5) 0.002(4) 0.016(4) -0.003(4)
B3 0.024(4) 0.031(5) 0.018(4) 0.007(4) 0.011(4) 0.008(4)
C4 0.025(4) 0.020(4) 0.011(3) 0.001(3) 0.008(3) -0.005(3)
C5 0.020(4) 0.027(4) 0.018(4) 0.004(3) 0.010(3) -0.005(3)
C6 0.033(4) 0.025(4) 0.023(4) -0.001(3) 0.011(4) -0.014(3)
C7 0.056(5) 0.019(4) 0.019(4) 0.001(3) 0.020(4) 0.007(4)
C8 0.025(4) 0.033(5) 0.026(4) 0.016(3) 0.012(4) 0.013(3)
C9 0.051(6) 0.048(6) 0.053(6) 0.008(5) 0.038(5) 0.009(4)
C10 0.054(6) 0.072(7) 0.038(6) -0.007(5) 0.011(5) -0.046(6)
C11 0.127(11) 0.020(5) 0.059(7) 0.002(4) 0.053(7) 0.021(5)
C12 0.041(6) 0.098(9) 0.054(7) 0.040(6) 0.024(5) 0.036(6)
C13 0.053(6) 0.041(5) 0.018(4) 0.001(4) 0.007(4) -0.021(4)
C14 0.027(4) 0.031(4) 0.020(4) 0.010(3) 0.012(3) 0.014(3)
C15 0.019(4) 0.023(4) 0.023(4) 0.004(3) 0.006(3) 0.003(3)
C16 0.034(5) 0.026(4) 0.025(4) 0.002(3) 0.005(4) 0.014(3)
C17 0.038(5) 0.024(4) 0.029(5) 0.014(4) -0.008(4) -0.001(4)
C18 0.018(4) 0.063(6) 0.059(6) 0.049(5) 0.016(4) 0.010(4)
C19 0.102(9) 0.064(7) 0.027(5) 0.012(5) 0.028(6) 0.054(6)
C20 0.022(4) 0.058(6) 0.051(6) 0.014(5) 0.003(4) -0.007(4)
C21 0.086(9) 0.070(8) 0.050(7) 0.000(6) 0.029(6) 0.048(7)
C22 0.103(10) 0.031(6) 0.085(9) 0.028(6) -0.029(8) -0.033(6)
C23 0.033(6) 0.185(15) 0.119(12) 0.118(12) 0.038(7) 0.022(7)

loop_
_atom_type_symbol
_atom_type_description
_atom_type_scat_dispersion_real
_atom_type_scat_dispersion_imag
_atom_type_scat_source
C C 0.0033 0.0016 'International Tables Vol C Tables 4.2.6.8 and 6.1.1.4'
H H 0.0000 0.0000 'International Tables Vol C Tables 4.2.6.8 and 6.1.1.4'
O O 0.0106 0.0060 'International Tables Vol C Tables 4.2.6.8 and 6.1.1.4'
B B 0.0013 0.0007 'International Tables Vol C Tables 4.2.6.8 and 6.1.1.4'
Ru Ru -1.2594 0.8363 'International Tables Vol C Tables 4.2.6.8 and 6.1.1.4'

loop_
_geom_angle_atom_site_label_1
_geom_angle_atom_site_label_2
_geom_angle_atom_site_label_3
_geom_angle
C1 Ru1 B3 106.0(3)
C1 Ru1 C17 95.2(3)
B3 Ru1 C17 135.0(4)
C1 Ru1 C18 129.6(4)
B3 Ru1 C18 102.9(3)
C17 Ru1 C18 37.7(4)
C1 Ru1 C16 92.3(3)
B3 Ru1 C16 161.5(3)
C17 Ru1 C16 37.1(3)
C18 Ru1 C16 61.7(3)
C1 Ru1 C15 121.4(3)
B3 Ru1 C15 128.9(3)
C17 Ru1 C15 61.6(3)
C18 Ru1 C15 61.4(3)
C16 Ru1 C15 36.1(3)
C1 Ru1 C14 153.8(3)
B3 Ru1 C14 99.9(3)
C17 Ru1 C14 62.6(3)
C18 Ru1 C14 37.0(3)
C16 Ru1 C14 61.7(3)
C15 Ru1 C14 37.1(3)
C1 Ru1 B2 76.5(3)
B3 Ru1 B2 46.6(3)
C17 Ru1 B2 104.3(3)
C18 Ru1 B2 95.6(3)
C16 Ru1 B2 139.4(3)
C15 Ru1 B2 156.4(3)
C14 Ru1 B2 120.6(3)
C1 Ru1 Ru2 97.0(2)
B3 Ru1 Ru2 46.1(2)
C17 Ru1 Ru2 166.3(2)
C18 Ru1 Ru2 132.3(3)
C16 Ru1 Ru2 135.9(2)
C15 Ru1 Ru2 106.43(18)
C14 Ru1 Ru2 104.0(2)
B2 Ru1 Ru2 84.6(2)
C2 Ru2 B3 105.6(3)
C2 Ru2 C7 100.0(3)
B3 Ru2 C7 128.3(3)
C2 Ru2 C6 91.5(3)
B3 Ru2 C6 161.0(3)
C7 Ru2 C6 37.8(3)
C2 Ru2 C5 117.9(3)
B3 Ru2 C5 132.9(3)
C7 Ru2 C5 62.4(3)
C6 Ru2 C5 36.8(3)
C2 Ru2 C8 135.8(3)
B3 Ru2 C8 99.4(3)
C7 Ru2 C8 37.4(3)
C6 Ru2 C8 61.9(3)
C5 Ru2 C8 61.4(3)
C2 Ru2 C4 152.7(3)
B3 Ru2 C4 101.7(3)
C7 Ru2 C4 61.8(3)
C6 Ru2 C4 61.5(3)
C5 Ru2 C4 36.9(2)
C8 Ru2 C4 36.1(3)
C2 Ru2 B1 77.2(4)
B3 Ru2 B1 46.8(4)
C7 Ru2 B1 99.0(3)
C6 Ru2 B1 133.2(3)
C5 Ru2 B1 156.7(3)
C8 Ru2 B1 95.4(3)
C4 Ru2 B1 123.4(3)
C2 Ru2 Ru1 96.2(2)
B3 Ru2 Ru1 46.4(2)
C7 Ru2 Ru1 163.7(2)
C6 Ru2 Ru1 141.2(2)
C5 Ru2 Ru1 108.71(19)
C8 Ru2 Ru1 126.9(2)
C4 Ru2 Ru1 102.68(17)
B1 Ru2 Ru1 85.5(3)
B3 B1 Ru2 61.4(4)
B3 B1 H111 114(3)
Ru2 B1 H111 117(3)
B3 B1 H222 125(5)
Ru2 B1 H222 110(5)
H111 B1 H222 117(6)
B3 B1 H3A 43(4)
Ru2 B1 H3A 103(4)
H111 B1 H3A 107(5)
H222 B1 H3A 101(6)
B3 B2 Ru1 61.6(4)
B3 B2 H333 129(3)
Ru1 B2 H333 115(3)
B3 B2 H444 111(4)
Ru1 B2 H444 117(4)
H333 B2 H444 114(5)
B3 B2 H3B 45(3)
Ru1 B2 H3B 106(4)
H333 B2 H3B 102(5)
H444 B2 H3B 101(5)
O1 C1 Ru1 171.5(7)
O2 C2 Ru2 173.7(7)
B1 B3 B2 149.9(7)
B1 B3 Ru2 71.9(5)
B2 B3 Ru2 132.8(6)
B1 B3 Ru1 134.1(5)
B2 B3 Ru1 71.8(4)
Ru2 B3 Ru1 87.5(3)
B1 B3 H3A 48(4)
B2 B3 H3A 110(4)
Ru2 B3 H3A 117(4)
Ru1 B3 H3A 120(4)
B1 B3 H3B 113(4)
B2 B3 H3B 42(4)
Ru2 B3 H3B 124(4)
Ru1 B3 H3B 113(4)
H3A B3 H3B 97(5)
C8 C4 C5 108.1(6)
C8 C4 C13 125.5(7)
C5 C4 C13 125.6(7)
C8 C4 Ru2 71.0(4)
C5 C4 Ru2 70.5(4)
C13 C4 Ru2 132.2(5)
C6 C5 C4 107.8(6)
C6 C5 C9 126.1(7)
C4 C5 C9 125.7(7)
C6 C5 Ru2 70.7(4)
C4 C5 Ru2 72.6(4)
C9 C5 Ru2 127.5(5)
C5 C6 C7 108.1(6)
C5 C6 C10 126.3(8)
C7 C6 C10 125.4(8)
C5 C6 Ru2 72.5(4)
C7 C6 Ru2 70.2(4)
C10 C6 Ru2 126.1(6)
C8 C7 C6 107.2(6)
C8 C7 C11 125.6(8)
C6 C7 C11 126.6(8)
C8 C7 Ru2 73.3(4)
C6 C7 Ru2 72.1(4)
C11 C7 Ru2 127.0(6)
C4 C8 C7 108.6(7)
C4 C8 C12 125.3(8)
C7 C8 C12 125.9(8)
C4 C8 Ru2 72.9(4)
C7 C8 Ru2 69.3(4)
C12 C8 Ru2 127.9(6)
C5 C9 H9A 109.5
C5 C9 H9B 109.5
H9A C9 H9B 109.5
C5 C9 H9C 109.5
H9A C9 H9C 109.5
H9B C9 H9C 109.5
C6 C10 H10A 109.5
C6 C10 H10B 109.5
H10A C10 H10B 109.5
C6 C10 H10C 109.5
H10A C10 H10C 109.5
H10B C10 H10C 109.5
C7 C11 H11A 109.5
C7 C11 H11B 109.5
H11A C11 H11B 109.5
C7 C11 H11C 109.5
H11A C11 H11C 109.5
H11B C11 H11C 109.5
C8 C12 H12A 109.5
C8 C12 H12B 109.5
H12A C12 H12B 109.5
C8 C12 H12C 109.5
H12A C12 H12C 109.5
H12B C12 H12C 109.5
C4 C13 H13A 109.5
C4 C13 H13B 109.5
H13A C13 H13B 109.5
C4 C13 H13C 109.5
H13A C13 H13C 109.5
H13B C13 H13C 109.5
C18 C14 C15 105.9(7)
C18 C14 C19 128.0(8)
C15 C14 C19 125.2(8)
C18 C14 Ru1 69.8(4)
C15 C14 Ru1 71.1(4)
C19 C14 Ru1 131.6(5)
C16 C15 C14 109.1(7)
C16 C15 C20 125.7(8)
C14 C15 C20 125.0(7)
C16 C15 Ru1 71.0(4)
C14 C15 Ru1 71.9(4)
C20 C15 Ru1 127.2(5)
C15 C16 C17 108.9(7)
C15 C16 C21 125.8(9)
C17 C16 C21 125.3(9)
C15 C16 Ru1 72.9(4)
C17 C16 Ru1 70.0(4)
C21 C16 Ru1 125.0(6)
C16 C17 C18 107.3(7)
C16 C17 C22 126.5(10)
C18 C17 C22 125.5(10)
C16 C17 Ru1 72.9(4)
C18 C17 Ru1 72.2(5)
C22 C17 Ru1 127.9(6)
C14 C18 C17 108.7(7)
C14 C18 C23 124.2(11)
C17 C18 C23 126.9(11)
C14 C18 Ru1 73.2(4)
C17 C18 Ru1 70.1(5)
C23 C18 Ru1 126.4(6)
C14 C19 H19A 109.5
C14 C19 H19B 109.5
H19A C19 H19B 109.5
C14 C19 H19C 109.5
H19A C19 H19C 109.5
H19B C19 H19C 109.5
C15 C20 H20A 109.5
C15 C20 H20B 109.5
H20A C20 H20B 109.5
C15 C20 H20C 109.5
H20A C20 H20C 109.5
H20B C20 H20C 109.5
C16 C21 H21A 109.5
C16 C21 H21B 109.5
H21A C21 H21B 109.5
C16 C21 H21C 109.5
H21A C21 H21C 109.5
H21B C21 H21C 109.5
C17 C22 H22A 109.5
C17 C22 H22B 109.5
H22A C22 H22B 109.5
C17 C22 H22C 109.5
H22A C22 H22C 109.5
H22B C22 H22C 109.5
C18 C23 H23A 109.5
C18 C23 H23B 109.5
H23A C23 H23B 109.5
C18 C23 H23C 109.5
H23A C23 H23C 109.5
H23B C23 H23C 109.5

loop_
_geom_bond_atom_site_label_1
_geom_bond_atom_site_label_2
_geom_bond_distance
Ru1 C1 1.852(8)
Ru1 B3 2.132(8)
Ru1 C17 2.200(8)
Ru1 C18 2.228(8)
Ru1 C16 2.238(7)
Ru1 C15 2.261(7)
Ru1 C14 2.272(7)
Ru1 B2 2.302(9)
Ru1 Ru2 2.9386(8)
Ru2 C2 1.842(9)
Ru2 B3 2.118(9)
Ru2 C7 2.200(7)
Ru2 C6 2.225(7)
Ru2 C5 2.248(7)
Ru2 C8 2.251(7)
Ru2 C4 2.277(7)
Ru2 B1 2.293(10)
B1 B3 1.758(13)
B1 H111 1.11(6)
B1 H222 1.30(11)
B1 H3A 1.30(9)
B2 B3 1.761(13)
B2 H333 1.09(7)
B2 H444 1.21(8)
B2 H3B 1.19(8)
O1 C1 1.153(9)
O2 C2 1.158(10)
B3 H3A 1.21(9)
B3 H3B 1.25(7)
C4 C8 1.402(10)
C4 C5 1.433(9)
C4 C13 1.505(10)
C5 C6 1.413(10)
C5 C9 1.499(11)
C6 C7 1.433(11)
C6 C10 1.506(11)
C7 C8 1.428(11)
C7 C11 1.507(11)
C8 C12 1.497(11)
C9 H9A 0.9800
C9 H9B 0.9800
C9 H9C 0.9800
C10 H10A 0.9800
C10 H10B 0.9800
C10 H10C 0.9800
C11 H11A 0.9800
C11 H11B 0.9800
C11 H11C 0.9800
C12 H12A 0.9800
C12 H12B 0.9800
C12 H12C 0.9800
C13 H13A 0.9800
C13 H13B 0.9800
C13 H13C 0.9800
C14 C18 1.429(12)
C14 C15 1.442(10)
C14 C19 1.500(12)
C15 C16 1.395(11)
C15 C20 1.510(10)
C16 C17 1.412(12)
C16 C21 1.506(12)
C17 C18 1.432(14)
C17 C22 1.495(13)
C18 C23 1.512(12)
C19 H19A 0.9800
C19 H19B 0.9800
C19 H19C 0.9800
C20 H20A 0.9800
C20 H20B 0.9800
C20 H20C 0.9800
C21 H21A 0.9800
C21 H21B 0.9800
C21 H21C 0.9800
C22 H22A 0.9800
C22 H22B 0.9800
C22 H22C 0.9800
C23 H23A 0.9800
C23 H23B 0.9800
C23 H23C 0.9800

loop_
_geom_torsion_atom_site_label_1
_geom_torsion_atom_site_label_2
_geom_torsion_atom_site_label_3
_geom_torsion_atom_site_label_4
_geom_torsion
C1 Ru1 Ru2 C2 -148.8(4)
B3 Ru1 Ru2 C2 105.6(4)
C17 Ru1 Ru2 C2 4.3(12)
C18 Ru1 Ru2 C2 42.9(4)
C16 Ru1 Ru2 C2 -48.2(4)
C15 Ru1 Ru2 C2 -23.1(3)
C14 Ru1 Ru2 C2 15.3(3)
B2 Ru1 Ru2 C2 135.6(4)
C1 Ru1 Ru2 B3 105.6(4)
C17 Ru1 Ru2 B3 -101.3(12)
C18 Ru1 Ru2 B3 -62.8(4)
C16 Ru1 Ru2 B3 -153.9(4)
C15 Ru1 Ru2 B3 -128.8(4)
C14 Ru1 Ru2 B3 -90.3(4)
B2 Ru1 Ru2 B3 29.9(4)
C1 Ru1 Ru2 C7 27.5(8)
B3 Ru1 Ru2 C7 -78.0(8)
C17 Ru1 Ru2 C7 -179.4(14)
C18 Ru1 Ru2 C7 -140.8(8)
C16 Ru1 Ru2 C7 128.1(8)
C15 Ru1 Ru2 C7 153.2(8)
C14 Ru1 Ru2 C7 -168.4(8)
B2 Ru1 Ru2 C7 -48.1(8)
C1 Ru1 Ru2 C6 -48.5(4)
B3 Ru1 Ru2 C6 -154.1(4)
C17 Ru1 Ru2 C6 104.6(12)
C18 Ru1 Ru2 C6 143.2(4)
C16 Ru1 Ru2 C6 52.1(4)
C15 Ru1 Ru2 C6 77.2(4)
C14 Ru1 Ru2 C6 115.6(4)
B2 Ru1 Ru2 C6 -124.2(4)
C1 Ru1 Ru2 C5 -26.5(3)
B3 Ru1 Ru2 C5 -132.1(4)
C17 Ru1 Ru2 C5 126.6(11)
C18 Ru1 Ru2 C5 165.1(3)
C16 Ru1 Ru2 C5 74.0(4)
C15 Ru1 Ru2 C5 99.1(3)
C14 Ru1 Ru2 C5 137.5(3)
B2 Ru1 Ru2 C5 -102.2(3)
C1 Ru1 Ru2 C8 41.2(3)
B3 Ru1 Ru2 C8 -64.4(4)
C17 Ru1 Ru2 C8 -165.7(12)
C18 Ru1 Ru2 C8 -127.1(4)
C16 Ru1 Ru2 C8 141.8(4)
C15 Ru1 Ru2 C8 166.9(3)
C14 Ru1 Ru2 C8 -154.7(3)
B2 Ru1 Ru2 C8 -34.4(4)
C1 Ru1 Ru2 C4 11.4(3)
B3 Ru1 Ru2 C4 -94.2(4)
C17 Ru1 Ru2 C4 164.5(11)
C18 Ru1 Ru2 C4 -157.0(3)
C16 Ru1 Ru2 C4 111.9(4)
C15 Ru1 Ru2 C4 137.0(3)
C14 Ru1 Ru2 C4 175.5(3)
B2 Ru1 Ru2 C4 -64.3(3)
C1 Ru1 Ru2 B1 134.7(3)
B3 Ru1 Ru2 B1 29.1(4)
C17 Ru1 Ru2 B1 -72.2(12)
C18 Ru1 Ru2 B1 -33.7(4)
C16 Ru1 Ru2 B1 -124.8(4)
C15 Ru1 Ru2 B1 -99.7(3)
C14 Ru1 Ru2 B1 -61.3(3)
B2 Ru1 Ru2 B1 59.0(3)
C2 Ru2 B1 B3 -126.3(5)
C7 Ru2 B1 B3 135.4(4)
C6 Ru2 B1 B3 153.8(4)
C5 Ru2 B1 B3 100.4(8)
C8 Ru2 B1 B3 97.8(4)
C4 Ru2 B1 B3 73.3(5)
Ru1 Ru2 B1 B3 -28.9(4)
C1 Ru1 B2 B3 -128.2(5)
C17 Ru1 B2 B3 139.8(4)
C18 Ru1 B2 B3 102.5(5)
C16 Ru1 B2 B3 154.4(5)
C15 Ru1 B2 B3 89.9(8)
C14 Ru1 B2 B3 73.4(5)
Ru2 Ru1 B2 B3 -29.6(4)
B3 Ru1 C1 O1 -156(5)
C17 Ru1 C1 O1 -16(5)
C18 Ru1 C1 O1 -33(5)
C16 Ru1 C1 O1 21(5)
C15 Ru1 C1 O1 44(5)
C14 Ru1 C1 O1 15(5)
B2 Ru1 C1 O1 -119(5)
Ru2 Ru1 C1 O1 158(5)
B3 Ru2 C2 O2 -152(8)
C7 Ru2 C2 O2 -17(8)
C6 Ru2 C2 O2 20(8)
C5 Ru2 C2 O2 47(8)
C8 Ru2 C2 O2 -30(8)
C4 Ru2 C2 O2 28(8)
B1 Ru2 C2 O2 -114(8)
Ru1 Ru2 C2 O2 162(8)
Ru2 B1 B3 B2 -149.2(14)
Ru2 B1 B3 Ru1 67.6(7)
Ru1 B2 B3 B1 -153.0(14)
Ru1 B2 B3 Ru2 68.4(6)
C2 Ru2 B3 B1 54.6(5)
C7 Ru2 B3 B1 -62.1(5)
C6 Ru2 B3 B1 -98.9(10)
C5 Ru2 B3 B1 -148.0(4)
C8 Ru2 B3 B1 -88.6(4)
C4 Ru2 B3 B1 -125.2(4)
Ru1 Ru2 B3 B1 138.3(5)
C2 Ru2 B3 B2 -145.8(7)
C7 Ru2 B3 B2 97.4(8)
C6 Ru2 B3 B2 60.6(13)
C5 Ru2 B3 B2 11.6(9)
C8 Ru2 B3 B2 70.9(7)
C4 Ru2 B3 B2 34.3(8)
B1 Ru2 B3 B2 159.5(9)
Ru1 Ru2 B3 B2 -62.1(7)
C2 Ru2 B3 Ru1 -83.7(4)
C7 Ru2 B3 Ru1 159.6(3)
C6 Ru2 B3 Ru1 122.8(9)
C5 Ru2 B3 Ru1 73.7(4)
C8 Ru2 B3 Ru1 133.1(3)
C4 Ru2 B3 Ru1 96.4(3)
B1 Ru2 B3 Ru1 -138.3(5)
C1 Ru1 B3 B1 -145.8(8)
C17 Ru1 B3 B1 99.3(8)
C18 Ru1 B3 B1 76.0(8)
C16 Ru1 B3 B1 43.6(15)
C15 Ru1 B3 B1 12.5(9)
C14 Ru1 B3 B1 38.3(8)
B2 Ru1 B3 B1 161.5(10)
Ru2 Ru1 B3 B1 -61.6(7)
C1 Ru1 B3 B2 52.7(5)
C17 Ru1 B3 B2 -62.3(6)
C18 Ru1 B3 B2 -85.5(5)
C16 Ru1 B3 B2 -117.9(10)
C15 Ru1 B3 B2 -149.0(4)
C14 Ru1 B3 B2 -123.2(4)
Ru2 Ru1 B3 B2 136.9(5)
C1 Ru1 B3 Ru2 -84.2(3)
C17 Ru1 B3 Ru2 160.8(3)
C18 Ru1 B3 Ru2 137.6(3)
C16 Ru1 B3 Ru2 105.2(10)
C15 Ru1 B3 Ru2 74.1(4)
C14 Ru1 B3 Ru2 99.9(3)
B2 Ru1 B3 Ru2 -136.9(5)
C2 Ru2 C4 C8 -89.8(8)
B3 Ru2 C4 C8 89.9(5)
C7 Ru2 C4 C8 -37.4(5)
C6 Ru2 C4 C8 -80.6(5)
C5 Ru2 C4 C8 -118.1(6)
B1 Ru2 C4 C8 44.5(6)
Ru1 Ru2 C4 C8 137.5(4)
C2 Ru2 C4 C5 28.3(8)
B3 Ru2 C4 C5 -151.9(4)
C7 Ru2 C4 C5 80.7(5)
C6 Ru2 C4 C5 37.5(4)
C8 Ru2 C4 C5 118.1(6)
B1 Ru2 C4 C5 162.6(5)
Ru1 Ru2 C4 C5 -104.4(4)
C2 Ru2 C4 C13 149.1(8)
B3 Ru2 C4 C13 -31.1(8)
C7 Ru2 C4 C13 -158.5(8)
C6 Ru2 C4 C13 158.3(8)
C5 Ru2 C4 C13 120.8(9)
C8 Ru2 C4 C13 -121.1(9)
B1 Ru2 C4 C13 -76.6(8)
Ru1 Ru2 C4 C13 16.4(8)
C8 C4 C5 C6 -1.0(8)
C13 C4 C5 C6 169.2(7)
Ru2 C4 C5 C6 -62.3(5)
C8 C4 C5 C9 -174.6(7)
C13 C4 C5 C9 -4.5(11)
Ru2 C4 C5 C9 124.0(7)
C8 C4 C5 Ru2 61.3(5)
C13 C4 C5 Ru2 -128.5(7)
C2 Ru2 C5 C6 -49.0(5)
B3 Ru2 C5 C6 155.8(5)
C7 Ru2 C5 C6 37.8(5)
C8 Ru2 C5 C6 80.5(5)
C4 Ru2 C5 C6 116.7(6)
B1 Ru2 C5 C6 77.6(9)
Ru1 Ru2 C5 C6 -157.0(4)
C2 Ru2 C5 C4 -165.7(4)
B3 Ru2 C5 C4 39.0(6)
C7 Ru2 C5 C4 -78.9(5)
C6 Ru2 C5 C4 -116.7(6)
C8 Ru2 C5 C4 -36.3(4)
B1 Ru2 C5 C4 -39.2(10)
Ru1 Ru2 C5 C4 86.3(4)
C2 Ru2 C5 C9 72.2(8)
B3 Ru2 C5 C9 -83.1(8)
C7 Ru2 C5 C9 159.0(8)
C6 Ru2 C5 C9 121.2(9)
C8 Ru2 C5 C9 -158.4(8)
C4 Ru2 C5 C9 -122.1(9)
B1 Ru2 C5 C9 -161.3(9)
Ru1 Ru2 C5 C9 -35.8(7)
C4 C5 C6 C7 2.1(8)
C9 C5 C6 C7 175.7(7)
Ru2 C5 C6 C7 -61.5(5)
C4 C5 C6 C10 -174.2(8)
C9 C5 C6 C10 -0.5(13)
Ru2 C5 C6 C10 122.3(8)
C4 C5 C6 Ru2 63.5(5)
C9 C5 C6 Ru2 -122.8(8)
C2 Ru2 C6 C5 138.1(5)
B3 Ru2 C6 C5 -67.3(11)
C7 Ru2 C6 C5 -117.4(6)
C8 Ru2 C6 C5 -78.8(5)
C4 Ru2 C6 C5 -37.6(4)
B1 Ru2 C6 C5 -148.1(5)
Ru1 Ru2 C6 C5 36.2(6)
C2 Ru2 C6 C7 -104.4(5)
B3 Ru2 C6 C7 50.1(11)
C5 Ru2 C6 C7 117.4(6)
C8 Ru2 C6 C7 38.6(4)
C4 Ru2 C6 C7 79.8(5)
B1 Ru2 C6 C7 -30.6(6)
Ru1 Ru2 C6 C7 153.7(4)
C2 Ru2 C6 C10 15.5(8)
B3 Ru2 C6 C10 170.1(9)
C7 Ru2 C6 C10 120.0(10)
C5 Ru2 C6 C10 -122.6(10)
C8 Ru2 C6 C10 158.6(9)
C4 Ru2 C6 C10 -160.2(9)
B1 Ru2 C6 C10 89.3(9)
Ru1 Ru2 C6 C10 -86.4(8)
C5 C6 C7 C8 -2.4(8)
C10 C6 C7 C8 173.9(8)
Ru2 C6 C7 C8 -65.3(5)
C5 C6 C7 C11 -173.9(8)
C10 C6 C7 C11 2.4(13)
Ru2 C6 C7 C11 123.2(8)
C5 C6 C7 Ru2 63.0(5)
C10 C6 C7 Ru2 -120.7(8)
C2 Ru2 C7 C8 -165.6(5)
B3 Ru2 C7 C8 -46.4(6)
C6 Ru2 C7 C8 115.0(6)
C5 Ru2 C7 C8 78.1(5)
C4 Ru2 C7 C8 36.1(4)
B1 Ru2 C7 C8 -87.1(5)
Ru1 Ru2 C7 C8 18.1(11)
C2 Ru2 C7 C6 79.4(5)
B3 Ru2 C7 C6 -161.4(4)
C5 Ru2 C7 C6 -36.9(4)
C8 Ru2 C7 C6 -115.0(6)
C4 Ru2 C7 C6 -78.9(5)
B1 Ru2 C7 C6 157.9(5)
Ru1 Ru2 C7 C6 -96.8(9)
C2 Ru2 C7 C11 -43.3(9)
B3 Ru2 C7 C11 75.9(10)
C6 Ru2 C7 C11 -122.7(11)
C5 Ru2 C7 C11 -159.6(10)
C8 Ru2 C7 C11 122.3(11)
C4 Ru2 C7 C11 158.4(10)
B1 Ru2 C7 C11 35.2(9)
Ru1 Ru2 C7 C11 140.4(8)
C5 C4 C8 C7 -0.5(8)
C13 C4 C8 C7 -170.7(7)
Ru2 C4 C8 C7 60.5(5)
C5 C4 C8 C12 174.2(7)
C13 C4 C8 C12 4.1(12)
Ru2 C4 C8 C12 -124.8(8)
C5 C4 C8 Ru2 -61.0(5)
C13 C4 C8 Ru2 128.8(7)
C6 C7 C8 C4 1.8(8)
C11 C7 C8 C4 173.4(8)
Ru2 C7 C8 C4 -62.7(5)
C6 C7 C8 C12 -172.9(7)
C11 C7 C8 C12 -1.3(13)
Ru2 C7 C8 C12 122.5(8)
C6 C7 C8 Ru2 64.5(5)
C11 C7 C8 Ru2 -123.9(8)
C2 Ru2 C8 C4 138.8(5)
B3 Ru2 C8 C4 -97.0(5)
C7 Ru2 C8 C4 118.2(6)
C6 Ru2 C8 C4 79.2(5)
C5 Ru2 C8 C4 37.1(4)
B1 Ru2 C8 C4 -144.0(5)
Ru1 Ru2 C8 C4 -55.5(5)
C2 Ru2 C8 C7 20.6(7)
B3 Ru2 C8 C7 144.8(5)
C6 Ru2 C8 C7 -39.0(4)
C5 Ru2 C8 C7 -81.1(5)
C4 Ru2 C8 C7 -118.2(6)
B1 Ru2 C8 C7 97.8(5)
Ru1 Ru2 C8 C7 -173.7(4)
C2 Ru2 C8 C12 -99.4(9)
B3 Ru2 C8 C12 24.8(9)
C7 Ru2 C8 C12 -120.0(10)
C6 Ru2 C8 C12 -159.0(10)
C5 Ru2 C8 C12 158.9(10)
C4 Ru2 C8 C12 121.8(10)
B1 Ru2 C8 C12 -22.2(9)
Ru1 Ru2 C8 C12 66.3(9)
C1 Ru1 C14 C18 -72.7(9)
B3 Ru1 C14 C18 98.4(5)
C17 Ru1 C14 C18 -37.6(5)
C16 Ru1 C14 C18 -79.7(6)
C15 Ru1 C14 C18 -115.8(7)
B2 Ru1 C14 C18 53.4(6)
Ru2 Ru1 C14 C18 145.3(5)
C1 Ru1 C14 C15 43.1(9)
B3 Ru1 C14 C15 -145.8(5)
C17 Ru1 C14 C15 78.2(5)
C18 Ru1 C14 C15 115.8(7)
C16 Ru1 C14 C15 36.0(4)
B2 Ru1 C14 C15 169.2(4)
Ru2 Ru1 C14 C15 -98.9(4)
C1 Ru1 C14 C19 163.8(9)
B3 Ru1 C14 C19 -25.1(9)
C17 Ru1 C14 C19 -161.1(10)
C18 Ru1 C14 C19 -123.5(11)
C16 Ru1 C14 C19 156.8(10)
C15 Ru1 C14 C19 120.7(11)
B2 Ru1 C14 C19 -70.1(10)
Ru2 Ru1 C14 C19 21.8(9)
C18 C14 C15 C16 -0.1(8)
C19 C14 C15 C16 170.3(7)
Ru1 C14 C15 C16 -61.6(5)
C18 C14 C15 C20 -175.4(7)
C19 C14 C15 C20 -5.0(12)
Ru1 C14 C15 C20 123.1(7)
C18 C14 C15 Ru1 61.5(5)
C19 C14 C15 Ru1 -128.1(8)
C1 Ru1 C15 C16 -40.7(6)
B3 Ru1 C15 C16 163.9(5)
C17 Ru1 C15 C16 37.2(5)
C18 Ru1 C15 C16 80.4(6)
C14 Ru1 C15 C16 118.5(7)
B2 Ru1 C15 C16 94.7(9)
Ru2 Ru1 C15 C16 -149.9(4)
C1 Ru1 C15 C14 -159.3(4)
B3 Ru1 C15 C14 45.3(6)
C17 Ru1 C15 C14 -81.3(5)
C18 Ru1 C15 C14 -38.1(5)
C16 Ru1 C15 C14 -118.5(7)
B2 Ru1 C15 C14 -23.8(10)
Ru2 Ru1 C15 C14 91.6(4)
C1 Ru1 C15 C20 80.2(8)
B3 Ru1 C15 C20 -75.2(8)
C17 Ru1 C15 C20 158.1(8)
C18 Ru1 C15 C20 -158.7(9)
C16 Ru1 C15 C20 120.9(9)
C14 Ru1 C15 C20 -120.5(9)
B2 Ru1 C15 C20 -144.4(9)
Ru2 Ru1 C15 C20 -29.0(8)
C14 C15 C16 C17 1.0(9)
C20 C15 C16 C17 176.3(7)
Ru1 C15 C16 C17 -61.1(5)
C14 C15 C16 C21 -176.7(8)
C20 C15 C16 C21 -1.5(13)
Ru1 C15 C16 C21 121.2(9)
C14 C15 C16 Ru1 62.1(5)
C20 C15 C16 Ru1 -122.7(8)
C1 Ru1 C16 C15 146.1(5)
B3 Ru1 C16 C15 -42.9(12)
C17 Ru1 C16 C15 -118.2(7)
C18 Ru1 C16 C15 -79.3(5)
C14 Ru1 C16 C15 -37.0(4)
B2 Ru1 C16 C15 -142.1(5)
Ru2 Ru1 C16 C15 43.7(6)
C1 Ru1 C16 C17 -95.7(5)
B3 Ru1 C16 C17 75.3(11)
C18 Ru1 C16 C17 38.9(5)
C15 Ru1 C16 C17 118.2(7)
C14 Ru1 C16 C17 81.2(5)
B2 Ru1 C16 C17 -23.9(8)
Ru2 Ru1 C16 C17 161.9(4)
C1 Ru1 C16 C21 24.0(9)
B3 Ru1 C16 C21 -164.9(10)
C17 Ru1 C16 C21 119.7(10)
C18 Ru1 C16 C21 158.7(10)
C15 Ru1 C16 C21 -122.1(10)
C14 Ru1 C16 C21 -159.1(9)
B2 Ru1 C16 C21 95.8(10)
Ru2 Ru1 C16 C21 -78.4(9)
C15 C16 C17 C18 -1.6(9)
C21 C16 C17 C18 176.2(8)
Ru1 C16 C17 C18 -64.4(5)
C15 C16 C17 C22 -172.2(8)
C21 C16 C17 C22 5.6(13)
Ru1 C16 C17 C22 124.9(9)
C15 C16 C17 Ru1 62.9(5)
C21 C16 C17 Ru1 -119.4(8)
C1 Ru1 C17 C16 86.8(5)
B3 Ru1 C17 C16 -154.2(5)
C18 Ru1 C17 C16 -115.2(7)
C15 Ru1 C17 C16 -36.2(4)
C14 Ru1 C17 C16 -78.4(5)
B2 Ru1 C17 C16 164.2(5)
Ru2 Ru1 C17 C16 -66.4(14)
C1 Ru1 C17 C18 -158.0(5)
B3 Ru1 C17 C18 -39.0(7)
C16 Ru1 C17 C18 115.2(7)
C15 Ru1 C17 C18 79.0(5)
C14 Ru1 C17 C18 36.8(5)
B2 Ru1 C17 C18 -80.6(5)
Ru2 Ru1 C17 C18 48.9(14)
C1 Ru1 C17 C22 -36.5(12)
B3 Ru1 C17 C22 82.5(12)
C18 Ru1 C17 C22 121.5(13)
C16 Ru1 C17 C22 -123.3(13)
C15 Ru1 C17 C22 -159.5(12)
C14 Ru1 C17 C22 158.3(12)
B2 Ru1 C17 C22 40.9(12)
Ru2 Ru1 C17 C22 170.3(9)
C15 C14 C18 C17 -0.9(8)
C19 C14 C18 C17 -170.9(7)
Ru1 C14 C18 C17 61.4(5)
C15 C14 C18 C23 174.7(8)
C19 C14 C18 C23 4.7(13)
Ru1 C14 C18 C23 -123.0(9)
C15 C14 C18 Ru1 -62.3(5)
C19 C14 C18 Ru1 127.7(8)
C16 C17 C18 C14 1.5(9)
C22 C17 C18 C14 172.3(8)
Ru1 C17 C18 C14 -63.4(5)
C16 C17 C18 C23 -173.9(8)
C22 C17 C18 C23 -3.2(14)
Ru1 C17 C18 C23 121.2(9)
C16 C17 C18 Ru1 64.9(5)
C22 C17 C18 Ru1 -124.3(8)
C1 Ru1 C18 C14 146.8(5)
B3 Ru1 C18 C14 -89.3(5)
C17 Ru1 C18 C14 117.8(7)
C16 Ru1 C18 C14 79.5(5)
C15 Ru1 C18 C14 38.2(4)
B2 Ru1 C18 C14 -136.1(5)
Ru2 Ru1 C18 C14 -48.3(5)
C1 Ru1 C18 C17 29.0(6)
B3 Ru1 C18 C17 152.9(5)
C16 Ru1 C18 C17 -38.3(5)
C15 Ru1 C18 C17 -79.6(5)
C14 Ru1 C18 C17 -117.8(7)
B2 Ru1 C18 C17 106.1(5)
Ru2 Ru1 C18 C17 -166.1(4)
C1 Ru1 C18 C23 -92.7(13)
B3 Ru1 C18 C23 31.1(13)
C17 Ru1 C18 C23 -121.7(14)
C16 Ru1 C18 C23 -160.0(13)
C15 Ru1 C18 C23 158.7(13)
C14 Ru1 C18 C23 120.5(14)
B2 Ru1 C18 C23 -15.6(12)
Ru2 Ru1 C18 C23 72.2(13)
